data_4036306
loop_
_publ_author_name
'Chaiyaveij, Duangduan'
'Batsanov, Andrei S.'
'Fox, Mark A.'
'Marder, Todd B.'
'Whiting, Andrew'

_publ_section_title
;
 An Experimental and Computational Approach to Understanding the Reactions
 of Acyl Nitroso Compounds in [4 + 2] Cycloadditions.
;
_journal_issue 19
_journal_name_full 'The Journal of organic chemistry'
_journal_page_first 9518
_journal_page_last 9534
_journal_paper_doi 10.1021/acs.joc.5b01470
_journal_volume 80
_journal_year 2015
_chemical_absolute_configuration syn
_chemical_formula_moiety 'C9 H12 N2 O2'
_chemical_formula_sum 'C9 H12 N2 O2'
_chemical_formula_weight 180.21
_chemical_name_systematic
;
 (S)-1-Hydroxy-3-(1-phenylethyl)urea
;
_space_group_crystal_system orthorhombic
_space_group_IT_number 19
_space_group_name_Hall 'P 2ac 2ab'
_space_group_name_H-M_alt 'P 21 21 21'
_atom_sites_solution_hydrogens difmap
_atom_sites_solution_primary direct
_audit_creation_date 2013-04-06
_audit_creation_method
;
  Olex2 1.2-alpha
  (compiled Mar 21 2013 11:16:32, GUI svn.r4446)
;
_cell_angle_alpha 90
_cell_angle_beta 90
_cell_angle_gamma 90
_cell_formula_units_Z 8
_cell_length_a 7.2202(3)
_cell_length_b 10.5445(5)
_cell_length_c 25.0280(13)
_cell_measurement_reflns_used 6090
_cell_measurement_temperature 120
_cell_measurement_theta_max 29.57
_cell_measurement_theta_min 2.94
_cell_volume 1905.47(16)
_computing_cell_refinement 'SAINT v7.46A (Bruker, 2008)'
_computing_data_collection 'SMART v5.625 (Bruker, 2001)'
_computing_data_reduction 'SAINT v7.46A (Bruker, 2008)'
_computing_molecular_graphics
;
O. V. Dolomanov, L. J. Bourhis, R. J. Gildea, J. A. K. Howard and H. Puschmann,
OLEX2: a complete structure solution, refinement and analysis program.
J. Appl. Cryst. (2009). 42, 339-341.
;
_computing_publication_material
;
O. V. Dolomanov, L. J. Bourhis, R. J. Gildea, J. A. K. Howard and H. Puschmann,
OLEX2: a complete structure solution, refinement and analysis program.
J. Appl. Cryst. (2009). 42, 339-341.
;
_computing_structure_refinement
;
SHELXL-2012, G.M. Sheldrick, Acta Cryst. (2008). A64, 112-122
;
_computing_structure_solution
;
XS, G.M. Sheldrick, Acta Cryst. (2008). A64, 112-122
;
_diffrn_ambient_temperature 120
_diffrn_detector 'CCD area detector'
_diffrn_detector_area_resol_mean 5.6
_diffrn_detector_type 'Bruker SMART CCD 6000 area detector'
_diffrn_measured_fraction_theta_full 0.999
_diffrn_measured_fraction_theta_max 1.000
_diffrn_measurement_device 'three-circle diffractometer'
_diffrn_measurement_device_type 'Bruker SMART CCD 6000 area detector'
_diffrn_measurement_method '\w scans'
_diffrn_radiation_monochromator graphite
_diffrn_radiation_probe x-ray
_diffrn_radiation_type MoK\a
_diffrn_radiation_wavelength 0.71073
_diffrn_radiation_xray_symbol K-L~3~
_diffrn_reflns_av_R_equivalents 0.0363
_diffrn_reflns_av_unetI/netI 0.0352
_diffrn_reflns_Laue_measured_fraction_full 0.999
_diffrn_reflns_Laue_measured_fraction_max 1.000
_diffrn_reflns_limit_h_max 10
_diffrn_reflns_limit_h_min -10
_diffrn_reflns_limit_k_max 14
_diffrn_reflns_limit_k_min -14
_diffrn_reflns_limit_l_max 35
_diffrn_reflns_limit_l_min -35
_diffrn_reflns_number 20707
_diffrn_reflns_point_group_measured_fraction_full 0.999
_diffrn_reflns_point_group_measured_fraction_max 1.000
_diffrn_reflns_theta_full 30.000
_diffrn_reflns_theta_max 30.001
_diffrn_reflns_theta_min 1.627
_diffrn_source 'sealed X-ray tube'
_diffrn_source_current 35.0
_diffrn_source_power 1.75
_diffrn_source_target Mo
_diffrn_source_voltage 50.0
_diffrn_standards_number 0
_exptl_absorpt_coefficient_mu 0.090
_exptl_absorpt_correction_T_max 0.8622
_exptl_absorpt_correction_T_min 0.7373
_exptl_absorpt_correction_type multi-scan
_exptl_absorpt_process_details
;
SADABS-2009/1 (Bruker,2010) was used for absorption correction.
wR2(int) was 0.0672 before and 0.0547 after correction.
The Ratio of minimum to maximum transmission is 0.8551.
The \l/2 correction factor is 0.0015.
;
_exptl_crystal_colour colourless
_exptl_crystal_colour_primary colourless
_exptl_crystal_density_diffrn 1.256
_exptl_crystal_description prism
_exptl_crystal_F_000 768
_exptl_crystal_size_max 0.53
_exptl_crystal_size_mid 0.3
_exptl_crystal_size_min 0.2
_refine_diff_density_max 0.239
_refine_diff_density_min -0.209
_refine_diff_density_rms 0.043
_refine_ls_abs_structure_details
;
 Flack x calculated using 1855 quotients [(I+)-(I-)]/[(I+)+(I-)]
 (Parsons and Flack (2004), Acta Cryst. A60, s61). Absolute 
 configuration cannot be determined reliably.
;
_refine_ls_abs_structure_Flack -1.0(5)
_refine_ls_extinction_method none
_refine_ls_goodness_of_fit_ref 1.053
_refine_ls_hydrogen_treatment mixed
_refine_ls_matrix_type full
_refine_ls_number_parameters 263
_refine_ls_number_reflns 5554
_refine_ls_number_restraints 0
_refine_ls_restrained_S_all 1.053
_refine_ls_R_factor_all 0.0506
_refine_ls_R_factor_gt 0.0397
_refine_ls_shift/su_max 0.000
_refine_ls_shift/su_mean 0.000
_refine_ls_structure_factor_coef Fsqd
_refine_ls_weighting_details
;
 w=1/[\s^2^(Fo^2^)+(0.0531P)^2^+0.1774P]
 where P=(Fo^2^+2Fc^2^)/3
;
_refine_ls_weighting_scheme calc
_refine_ls_wR_factor_gt 0.0971
_refine_ls_wR_factor_ref 0.1035
_reflns_Friedel_coverage 0.755
_reflns_Friedel_fraction_full 1.000
_reflns_Friedel_fraction_max 1.000
_reflns_number_gt 4710
_reflns_number_total 5554
_reflns_threshold_expression 'I > 2\s(I)'
_cod_data_source_file jo5b01470_si_002.cif
_cod_data_source_block 16
_cod_database_code 4036306
_olex2_refinement_description
;
1. Fixed Uiso
 At 1.2 times of:
  All C(H) groups
2. Others
 Uiso(H81A)=Uiso(H82A)=Uiso(H83A)
 Uiso(H81B)=Uiso(H82B)=Uiso(H83B)
3.a Riding coordinates:
 C2A(H2A), C3A(H3A), C4A(H4A), C5A(H5A), C6A(H6A), C7A(H7A), C2B(H2B),
 C3B(H3B), C4B(H4B), C5B(H5B), C6B(H6B), C7B(H7B)
3.b Rotating group:
 C8A(H81A,H82A,H83A), C8B(H81B,H82B,H83B)
;
_shelx_estimated_absorpt_t_max 0.982
_shelx_estimated_absorpt_t_min 0.954
_shelx_space_group_comment
;
The symmetry employed for this shelxl refinement is uniquely defined
by the following loop, which should always be used as a source of
symmetry information in preference to the above space-group names.
They are only intended as comments.
;
_shelxl_version_number 2013-2

loop_
_space_group_symop_operation_xyz
'x, y, z'
'-x+1/2, -y, z+1/2'
'-x, y+1/2, -z+1/2'
'x+1/2, -y+1/2, -z'

loop_
_atom_site_label
_atom_site_type_symbol
_atom_site_fract_x
_atom_site_fract_y
_atom_site_fract_z
_atom_site_U_iso_or_equiv
_atom_site_adp_type
_atom_site_occupancy
_atom_site_site_symmetry_order
_atom_site_calc_flag
_atom_site_refinement_flags_posn
_atom_site_refinement_flags_adp
O1A O 1.0788(2) 0.55044(13) 0.29602(6) 0.0254(3) Uani 1 1 d . .
H01A H 1.047(4) 0.489(2) 0.2738(11) 0.038(7) Uiso 1 1 d . .
O2A O 1.04027(19) 0.87319(12) 0.27043(5) 0.0253(3) Uani 1 1 d . .
N1A N 1.0867(2) 0.66258(15) 0.26509(6) 0.0231(3) Uani 1 1 d . .
H1NA H 1.200(4) 0.680(2) 0.2540(9) 0.029(6) Uiso 1 1 d . .
N2A N 0.8693(2) 0.74131(15) 0.32401(6) 0.0227(3) Uani 1 1 d . .
H2NA H 0.832(4) 0.660(3) 0.3286(10) 0.038(7) Uiso 1 1 d . .
C1A C 0.6090(3) 0.77069(18) 0.38238(7) 0.0229(4) Uani 1 1 d . .
C2A C 0.4204(3) 0.76939(19) 0.37136(7) 0.0269(4) Uani 1 1 d . .
H2A H 0.3752 0.8107 0.3402 0.032 Uiso 1 1 d R U
C3A C 0.2977(3) 0.7085(2) 0.40523(9) 0.0336(5) Uani 1 1 d . .
H3A H 0.1691 0.7079 0.3971 0.040 Uiso 1 1 d R U
C4A C 0.3612(3) 0.6486(2) 0.45076(9) 0.0352(5) Uani 1 1 d . .
H4A H 0.2764 0.6084 0.4743 0.042 Uiso 1 1 d R U
C5A C 0.5497(3) 0.6476(2) 0.46187(8) 0.0360(5) Uani 1 1 d . .
H5A H 0.5945 0.6050 0.4927 0.043 Uiso 1 1 d R U
C6A C 0.6722(3) 0.7086(2) 0.42797(8) 0.0300(4) Uani 1 1 d . .
H6A H 0.8009 0.7081 0.4359 0.036 Uiso 1 1 d R U
C7A C 0.7434(3) 0.83864(18) 0.34573(7) 0.0234(4) Uani 1 1 d . .
H7A H 0.6721 0.8768 0.3155 0.028 Uiso 1 1 d R U
C8A C 0.8477(3) 0.9442(2) 0.37452(9) 0.0347(5) Uani 1 1 d . .
H81A H 0.9171 0.9083 0.4046 0.043(4) Uiso 1 1 d R U
H82A H 0.7592 1.0072 0.3879 0.043(4) Uiso 1 1 d R U
H83A H 0.9339 0.9850 0.3496 0.043(4) Uiso 1 1 d R U
C9A C 0.9987(3) 0.76490(17) 0.28691(7) 0.0208(3) Uani 1 1 d . .
O1B O 0.5708(2) 0.53243(12) 0.29485(6) 0.0257(3) Uani 1 1 d . .
H01B H 0.540(4) 0.589(2) 0.2700(11) 0.043(7) Uiso 1 1 d . .
O2B O 0.54879(19) 0.20649(12) 0.27551(5) 0.0262(3) Uani 1 1 d . .
N1B N 0.5887(2) 0.41791(14) 0.26592(6) 0.0229(3) Uani 1 1 d . .
H1NB H 0.705(4) 0.401(2) 0.2581(10) 0.036(7) Uiso 1 1 d . .
N2B N 0.3504(2) 0.34062(16) 0.31849(6) 0.0244(3) Uani 1 1 d . .
H2NB H 0.317(4) 0.421(2) 0.3238(10) 0.033(6) Uiso 1 1 d . .
C1B C 0.3719(3) 0.20029(18) 0.39725(7) 0.0235(4) Uani 1 1 d . .
C2B C 0.3515(3) 0.07834(19) 0.41721(8) 0.0264(4) Uani 1 1 d . .
H2B H 0.2684 0.0213 0.4002 0.032 Uiso 1 1 d R U
C3B C 0.4508(3) 0.0386(2) 0.46167(8) 0.0317(4) Uani 1 1 d . .
H3B H 0.4368 -0.0455 0.4747 0.038 Uiso 1 1 d R U
C4B C 0.5702(3) 0.1221(2) 0.48691(8) 0.0368(5) Uani 1 1 d . .
H4B H 0.6377 0.0955 0.5175 0.044 Uiso 1 1 d R U
C5B C 0.5910(4) 0.2435(2) 0.46763(9) 0.0403(5) Uani 1 1 d . .
H5B H 0.6733 0.3006 0.4849 0.048 Uiso 1 1 d R U
C6B C 0.4923(3) 0.2827(2) 0.42308(8) 0.0329(4) Uani 1 1 d . .
H6B H 0.5071 0.3668 0.4101 0.039 Uiso 1 1 d R U
C7B C 0.2575(3) 0.24134(18) 0.34909(7) 0.0228(3) Uani 1 1 d . .
H7B H 0.2401 0.1661 0.3253 0.027 Uiso 1 1 d R U
C8B C 0.0661(3) 0.2889(2) 0.36619(8) 0.0287(4) Uani 1 1 d . .
H81B H 0.0793 0.3696 0.3852 0.037(4) Uiso 1 1 d R U
H82B H 0.0081 0.2263 0.3898 0.037(4) Uiso 1 1 d R U
H83B H -0.0115 0.3013 0.3345 0.037(4) Uiso 1 1 d R U
C9B C 0.4972(3) 0.31606(17) 0.28761(7) 0.0210(3) Uani 1 1 d . .

loop_
_atom_site_aniso_label
_atom_site_aniso_U_11
_atom_site_aniso_U_22
_atom_site_aniso_U_33
_atom_site_aniso_U_23
_atom_site_aniso_U_13
_atom_site_aniso_U_12
O1A 0.0292(7) 0.0177(6) 0.0293(7) 0.0007(5) 0.0004(6) -0.0004(6)
O2A 0.0262(7) 0.0207(6) 0.0291(7) 0.0032(5) 0.0037(5) 0.0007(6)
N1A 0.0240(7) 0.0189(7) 0.0266(7) 0.0003(6) 0.0046(6) -0.0010(6)
N2A 0.0223(7) 0.0192(7) 0.0265(7) -0.0013(6) 0.0041(6) -0.0013(6)
C1A 0.0220(8) 0.0232(9) 0.0235(7) -0.0033(7) 0.0033(6) 0.0000(7)
C2A 0.0250(9) 0.0301(10) 0.0256(8) -0.0032(7) -0.0004(7) -0.0001(8)
C3A 0.0220(9) 0.0396(12) 0.0393(11) -0.0074(9) 0.0030(8) -0.0069(9)
C4A 0.0361(11) 0.0333(11) 0.0363(10) -0.0006(9) 0.0144(9) -0.0075(9)
C5A 0.0382(12) 0.0405(12) 0.0294(10) 0.0080(9) 0.0043(9) 0.0009(10)
C6A 0.0250(9) 0.0364(11) 0.0285(9) 0.0034(8) 0.0004(7) 0.0014(8)
C7A 0.0205(8) 0.0238(9) 0.0260(8) -0.0023(7) 0.0039(7) 0.0004(7)
C8A 0.0355(11) 0.0290(10) 0.0395(11) -0.0115(9) 0.0099(9) -0.0078(9)
C9A 0.0208(8) 0.0218(8) 0.0198(7) -0.0007(6) -0.0008(6) -0.0004(7)
O1B 0.0291(7) 0.0188(6) 0.0293(7) -0.0023(5) 0.0006(6) 0.0013(6)
O2B 0.0271(7) 0.0208(6) 0.0308(7) -0.0032(5) 0.0055(5) 0.0007(5)
N1B 0.0241(8) 0.0192(7) 0.0255(7) -0.0026(6) 0.0033(6) -0.0002(6)
N2B 0.0257(8) 0.0212(8) 0.0263(7) 0.0021(6) 0.0061(6) 0.0030(6)
C1B 0.0214(8) 0.0263(9) 0.0227(8) -0.0007(7) 0.0022(6) 0.0015(7)
C2B 0.0254(9) 0.0247(9) 0.0290(9) -0.0010(7) 0.0015(7) 0.0016(8)
C3B 0.0369(11) 0.0296(10) 0.0285(9) 0.0030(8) 0.0043(8) 0.0099(9)
C4B 0.0404(12) 0.0443(12) 0.0255(9) -0.0042(8) -0.0048(9) 0.0141(11)
C5B 0.0435(13) 0.0400(12) 0.0372(11) -0.0085(9) -0.0128(9) -0.0010(11)
C6B 0.0375(11) 0.0281(10) 0.0330(10) -0.0017(8) -0.0049(9) -0.0045(9)
C7B 0.0239(8) 0.0233(9) 0.0213(7) 0.0010(7) 0.0011(6) -0.0025(7)
C8B 0.0235(9) 0.0366(11) 0.0261(8) 0.0032(8) 0.0021(7) 0.0014(9)
C9B 0.0203(8) 0.0233(8) 0.0195(8) 0.0001(6) -0.0004(6) 0.0011(7)

loop_
_atom_type_symbol
_atom_type_description
_atom_type_scat_dispersion_real
_atom_type_scat_dispersion_imag
_atom_type_scat_source
C C 0.0033 0.0016 'International Tables Vol C Tables 4.2.6.8 and 6.1.1.4'
H H 0.0000 0.0000 'International Tables Vol C Tables 4.2.6.8 and 6.1.1.4'
N N 0.0061 0.0033 'International Tables Vol C Tables 4.2.6.8 and 6.1.1.4'
O O 0.0106 0.0060 'International Tables Vol C Tables 4.2.6.8 and 6.1.1.4'

loop_
_geom_angle_atom_site_label_1
_geom_angle_atom_site_label_2
_geom_angle_atom_site_label_3
_geom_angle
C9A N1A O1A 115.01(14)
C9A N2A C7A 123.76(16)
C2A C1A C6A 118.63(18)
C2A C1A C7A 120.81(17)
C6A C1A C7A 120.56(17)
C3A C2A C1A 120.68(18)
C4A C3A C2A 120.33(19)
C3A C4A C5A 119.6(2)
C6A C5A C4A 120.0(2)
C5A C6A C1A 120.76(19)
N2A C7A C1A 106.78(15)
N2A C7A C8A 112.22(16)
C1A C7A C8A 112.06(15)
O2A C9A N1A 118.54(16)
O2A C9A N2A 124.41(16)
N2A C9A N1A 117.03(16)
C9B N1B O1B 114.94(14)
C9B N2B C7B 121.91(16)
C2B C1B C6B 118.61(18)
C2B C1B C7B 119.38(17)
C6B C1B C7B 121.98(17)
C1B C2B C3B 120.91(19)
C4B C3B C2B 119.7(2)
C5B C4B C3B 120.0(2)
C4B C5B C6B 120.2(2)
C5B C6B C1B 120.7(2)
N2B C7B C1B 111.68(15)
N2B C7B C8B 109.04(15)
C1B C7B C8B 111.17(14)
O2B C9B N1B 118.93(16)
O2B C9B N2B 123.68(17)
N2B C9B N1B 117.29(16)

loop_
_geom_bond_atom_site_label_1
_geom_bond_atom_site_label_2
_geom_bond_distance
O1A N1A 1.414(2)
O2A C9A 1.251(2)
N1A C9A 1.366(2)
N2A C7A 1.475(2)
N2A C9A 1.341(2)
C1A C2A 1.390(3)
C1A C6A 1.393(3)
C1A C7A 1.516(3)
C2A C3A 1.384(3)
C3A C4A 1.381(3)
C4A C5A 1.389(3)
C5A C6A 1.384(3)
C7A C8A 1.525(3)
O1B N1B 1.4140(19)
O2B C9B 1.251(2)
N1B C9B 1.373(2)
N2B C7B 1.460(2)
N2B C9B 1.337(2)
C1B C2B 1.387(3)
C1B C6B 1.389(3)
C1B C7B 1.524(3)
C2B C3B 1.389(3)
C3B C4B 1.385(3)
C4B C5B 1.377(3)
C5B C6B 1.386(3)
C7B C8B 1.531(3)

loop_
_geom_hbond_atom_site_label_D
_geom_hbond_atom_site_label_H
_geom_hbond_atom_site_label_A
_geom_hbond_distance_DH
_geom_hbond_distance_HA
_geom_hbond_distance_DA
_geom_hbond_angle_DHA
_geom_hbond_site_symmetry_A
O1A H01A O2A 0.88(3) 1.77(3) 2.6455(19) 174(3) 3_745
N1A H1NA O2B 0.88(3) 1.98(3) 2.859(2) 175(2) 3_755
N2A H2NA O1B 0.90(3) 2.47(3) 3.166(2) 134(2) .
O1B H01B O2B 0.89(3) 1.80(3) 2.6863(19) 173(3) 3_655
N1B H1NB O2A 0.88(3) 1.99(3) 2.868(2) 171(2) 3_745
N2B H2NB O1A 0.89(3) 2.30(3) 3.010(2) 136(2) 1_455

loop_
_geom_torsion_atom_site_label_1
_geom_torsion_atom_site_label_2
_geom_torsion_atom_site_label_3
_geom_torsion_atom_site_label_4
_geom_torsion
O1A N1A C9A O2A 160.73(16)
O1A N1A C9A N2A -20.9(2)
C1A C2A C3A C4A 0.4(3)
C2A C1A C6A C5A -0.5(3)
C2A C1A C7A N2A -117.20(19)
C2A C1A C7A C8A 119.5(2)
C2A C3A C4A C5A -1.3(3)
C3A C4A C5A C6A 1.4(4)
C4A C5A C6A C1A -0.5(3)
C6A C1A C2A C3A 0.5(3)
C6A C1A C7A N2A 63.0(2)
C6A C1A C7A C8A -60.2(2)
C7A N2A C9A O2A 7.5(3)
C7A N2A C9A N1A -170.85(16)
C7A C1A C2A C3A -179.25(17)
C7A C1A C6A C5A 179.30(18)
C9A N2A C7A C1A 174.96(16)
C9A N2A C7A C8A -61.9(2)
O1B N1B C9B O2B -158.01(17)
O1B N1B C9B N2B 25.5(2)
C1B C2B C3B C4B 0.8(3)
C2B C1B C6B C5B 0.5(3)
C2B C1B C7B N2B -152.88(17)
C2B C1B C7B C8B 85.1(2)
C2B C3B C4B C5B -0.5(3)
C3B C4B C5B C6B 0.2(4)
C4B C5B C6B C1B -0.2(4)
C6B C1B C2B C3B -0.8(3)
C6B C1B C7B N2B 29.3(2)
C6B C1B C7B C8B -92.8(2)
C7B N2B C9B O2B 11.8(3)
C7B N2B C9B N1B -171.95(16)
C7B C1B C2B C3B -178.72(17)
C7B C1B C6B C5B 178.38(19)
C9B N2B C7B C1B 73.6(2)
C9B N2B C7B C8B -163.15(17)
